data_4515837
loop_
_publ_author_name
'Parhizkar, Golnaz'
'Khosropour, Ahmad Reza'
'Mohammadpoor-Baltork, Iraj'
'Parhizkar, Elahehnaz'
'Amiri Rudbari, Hadi'

_publ_section_title
;
 CsF-Catalyzed Transannulation Reaction of Oxazolones: Diastereoselective
 Synthesis of Diversified trans-
 N-(6-Oxo-1,4,5,6-tetrahydropyrimidin-5-yl)benzamides with Arylidene
 Azlactones and Amidines.
;
_journal_issue 6
_journal_name_full 'ACS combinatorial science'
_journal_page_first 358
_journal_page_last 365
_journal_paper_doi 10.1021/acscombsci.8b00027
_journal_volume 20
_journal_year 2018
_chemical_formula_sum 'C31 H27 Cl2 N3 O3 S'
_chemical_formula_weight 592.52
_space_group_IT_number 33
_space_group_name_Hall 'P 2c -2n'
_space_group_name_H-M_alt 'P n a 21'
_symmetry_cell_setting orthorhombic
_symmetry_space_group_name_H-M 'P n a 21'
_atom_sites_solution_hydrogens geom
_atom_sites_solution_primary direct
_atom_sites_solution_secondary difmap
_audit_creation_method SHELXL-97
_cell_angle_alpha 90.00
_cell_angle_beta 90.00
_cell_angle_gamma 90.00
_cell_formula_units_Z 4
_cell_length_a 29.879(6)
_cell_length_b 10.897(2)
_cell_length_c 9.1788(18)
_cell_measurement_reflns_used 15729
_cell_measurement_temperature 298(2)
_cell_measurement_theta_max 29.1
_cell_measurement_theta_min 2.7
_cell_volume 2988.5(10)
_computing_cell_refinement 'X-AREA (Stoe & Cie, 2005)'
_computing_data_collection 'X-AREA (Stoe & Cie, 2005)'
_computing_data_reduction 'X-AREA (Stoe & Cie, 2005)'
_computing_molecular_graphics 'ORTEP-3 (Farrugia, 1997)'
_computing_publication_material 'WinGX (Farrugia, 1999)'
_computing_structure_refinement 'SHELXTL (Sheldrick, 2008)'
_computing_structure_solution 'SHELXTL (Sheldrick, 2008)'
_diffrn_ambient_temperature 298(2)
_diffrn_measured_fraction_theta_full 0.983
_diffrn_measured_fraction_theta_max 0.983
_diffrn_measurement_device_type 'Stoe IPDS-II'
_diffrn_measurement_method 'rotation method'
_diffrn_radiation_monochromator graphite
_diffrn_radiation_source 'fine-focus sealed tube'
_diffrn_radiation_type MoK\a
_diffrn_radiation_wavelength 0.71073
_diffrn_reflns_av_R_equivalents 0.0490
_diffrn_reflns_av_sigmaI/netI 0.1305
_diffrn_reflns_limit_h_max 35
_diffrn_reflns_limit_h_min -35
_diffrn_reflns_limit_k_max 11
_diffrn_reflns_limit_k_min -12
_diffrn_reflns_limit_l_max 10
_diffrn_reflns_limit_l_min -10
_diffrn_reflns_number 9566
_diffrn_reflns_theta_full 25.00
_diffrn_reflns_theta_max 25.00
_diffrn_reflns_theta_min 2.77
_exptl_absorpt_coefficient_mu 0.324
_exptl_absorpt_correction_T_max 0.8571
_exptl_absorpt_correction_T_min 0.7354
_exptl_absorpt_correction_type numerical
_exptl_absorpt_process_details '(X-SHAPE and X-RED; Stoe & Cie, 2005)'
_exptl_crystal_colour colorless
_exptl_crystal_density_diffrn 1.317
_exptl_crystal_density_method 'not measured'
_exptl_crystal_description flat
_exptl_crystal_F_000 1232
_exptl_crystal_size_max 0.22
_exptl_crystal_size_mid 0.20
_exptl_crystal_size_min 0.10
_refine_diff_density_max 0.131
_refine_diff_density_min -0.147
_refine_diff_density_rms 0.033
_refine_ls_abs_structure_details 'Flack H D (1983), Acta Cryst. A39, 876-881'
_refine_ls_abs_structure_Flack 0.11(6)
_refine_ls_extinction_method none
_refine_ls_goodness_of_fit_ref 0.631
_refine_ls_hydrogen_treatment constr
_refine_ls_matrix_type full
_refine_ls_number_parameters 371
_refine_ls_number_reflns 4944
_refine_ls_number_restraints 1
_refine_ls_restrained_S_all 0.631
_refine_ls_R_factor_all 0.0945
_refine_ls_R_factor_gt 0.0348
_refine_ls_shift/su_max 0.001
_refine_ls_shift/su_mean 0.000
_refine_ls_structure_factor_coef Fsqd
_refine_ls_weighting_details 'calc w=1/[\s^2^(Fo^2^)+(0.0241P)^2^+0.0000P] where P=(Fo^2^+2Fc^2^)/3'
_refine_ls_weighting_scheme calc
_refine_ls_wR_factor_gt 0.0580
_refine_ls_wR_factor_ref 0.0686
_reflns_number_gt 2347
_reflns_number_total 4944
_reflns_threshold_expression >2\s(I)
_cod_data_source_file co8b00027_si_002.cif
_cod_data_source_block o+pn12
_cod_depositor_comments
;
The following automatic conversions were performed:

data item '_exptl_absorpt_correction_type' value 'Numerical' was
changed to 'numerical' in accordance with the
/home/data/users/saulius/crontab/automatic-downloads/current/ACS/lib/dictionaries/cif_core.dic
dictionary named 'cif_core.dic' version 2.4.2 last updated on
2011-04-26.

data item '_symmetry_cell_setting' value 'Orthorhombic' was changed
to 'orthorhombic' in accordance with the
/home/data/users/saulius/crontab/automatic-downloads/current/ACS/lib/dictionaries/cif_core.dic
dictionary named 'cif_core.dic' version 2.4.2 last updated on
2011-04-26.

Automatic conversion script
Id: cif_fix_values 6909 2019-04-08 15:41:33Z antanas 
;
_cod_original_sg_symbol_H-M 'Pna2(1) '
_cod_database_code 4515837

loop_
_symmetry_equiv_pos_as_xyz
'x, y, z'
'-x, -y, z+1/2'
'-x+1/2, y+1/2, z+1/2'
'x+1/2, -y+1/2, z'

loop_
_atom_site_label
_atom_site_type_symbol
_atom_site_fract_x
_atom_site_fract_y
_atom_site_fract_z
_atom_site_U_iso_or_equiv
_atom_site_adp_type
_atom_site_occupancy
_atom_site_symmetry_multiplicity
_atom_site_calc_flag
_atom_site_refinement_flags
_atom_site_disorder_assembly
_atom_site_disorder_group
S1 S 0.71560(15) 0.2872(5) 0.3222(5) 0.0688(19) Uani 0.308(5) 1 d P A 1
S1' S 0.71040(7) 0.1967(2) 0.3829(2) 0.0775(9) Uani 0.692(5) 1 d P A 2
Cl1 Cl 0.47238(5) 1.55814(10) 0.81124(17) 0.1032(5) Uani 1 1 d . . .
Cl2 Cl 0.37446(6) 0.37807(11) 0.15180(17) 0.1167(6) Uani 1 1 d . . .
N1 N 0.32583(9) 0.9004(2) 0.4545(3) 0.0411(7) Uani 1 1 d . . .
H1 H 0.3152 0.8752 0.5363 0.049 Uiso 1 1 calc R . .
N3 N 0.42720(9) 1.0781(2) 0.5442(3) 0.0365(7) Uani 1 1 d . . .
N2 N 0.44935(8) 0.8684(2) 0.5186(3) 0.0379(7) Uani 1 1 d . . .
C6 C 0.53776(11) 0.9346(3) 0.6031(4) 0.0409(9) Uani 1 1 d . . .
H6 H 0.5267 0.8684 0.6562 0.049 Uiso 1 1 calc R . .
C5 C 0.50788(10) 1.0143(3) 0.5327(4) 0.0325(8) Uani 1 1 d . . .
C11 C 0.43970(11) 1.1951(3) 0.6088(4) 0.0360(8) Uani 1 1 d . . .
C4 C 0.45929(10) 0.9803(3) 0.5344(4) 0.0313(8) Uani 1 1 d . . .
C2 C 0.37261(10) 0.9330(3) 0.4452(4) 0.0379(8) Uani 1 1 d . . .
H2 H 0.3803 0.9374 0.3416 0.046 Uiso 1 1 calc R . .
C3 C 0.40240(11) 0.8322(3) 0.5147(4) 0.0388(9) Uani 1 1 d . . .
H3 H 0.3922 0.8180 0.6147 0.047 Uiso 1 1 calc R . .
C10 C 0.52477(11) 1.1113(3) 0.4550(4) 0.0390(9) Uani 1 1 d . . .
H10 H 0.5053 1.1657 0.4093 0.047 Uiso 1 1 calc R . .
C24 C 0.39688(12) 0.7146(3) 0.4290(4) 0.0409(9) Uani 1 1 d . . .
C9 C 0.57078(13) 1.1292(3) 0.4437(4) 0.0519(10) Uani 1 1 d . . .
H9 H 0.5819 1.1943 0.3890 0.062 Uiso 1 1 calc R . .
C18 C 0.25386(12) 0.8480(3) 0.3516(4) 0.0423(10) Uani 1 1 d . . .
O2 O 0.31007(8) 0.9584(3) 0.2246(3) 0.0647(8) Uani 1 1 d . . .
C19 C 0.21883(14) 0.8896(3) 0.2647(5) 0.0626(12) Uani 1 1 d . . .
H19 H 0.2232 0.9565 0.2034 0.075 Uiso 1 1 calc R . .
C17 C 0.29832(12) 0.9085(3) 0.3373(5) 0.0454(10) Uani 1 1 d . . .
C27 C 0.38297(16) 0.5084(4) 0.2605(6) 0.0652(13) Uani 1 1 d . . .
C12 C 0.45238(12) 1.1994(3) 0.7517(4) 0.0463(10) Uani 1 1 d . . .
H12 H 0.4538 1.1275 0.8062 0.056 Uiso 1 1 calc R . .
C16 C 0.43528(11) 1.3009(3) 0.5271(4) 0.0474(9) Uani 1 1 d . . .
H16 H 0.4248 1.2977 0.4318 0.057 Uiso 1 1 calc R . .
C7 C 0.58306(12) 0.9533(3) 0.5945(4) 0.0486(10) Uani 1 1 d . . .
H7 H 0.6026 0.9008 0.6428 0.058 Uiso 1 1 calc R . .
C13 C 0.46326(13) 1.3117(4) 0.8161(5) 0.0581(11) Uani 1 1 d . . .
H13 H 0.4729 1.3157 0.9123 0.070 Uiso 1 1 calc R . .
C14 C 0.45940(13) 1.4161(4) 0.7332(5) 0.0579(12) Uani 1 1 d . . .
C21 C 0.17075(15) 0.7331(5) 0.3555(6) 0.0749(14) Uani 1 1 d . . .
H21 H 0.1432 0.6935 0.3556 0.090 Uiso 1 1 calc R . .
C20 C 0.17706(13) 0.8316(5) 0.2688(5) 0.0704(14) Uani 1 1 d . . .
H20 H 0.1537 0.8610 0.2118 0.084 Uiso 1 1 calc R . .
C29 C 0.41977(13) 0.6974(3) 0.3004(5) 0.0546(10) Uani 1 1 d . . .
H29 H 0.4400 0.7570 0.2703 0.065 Uiso 1 1 calc R . .
C28 C 0.41366(15) 0.5948(4) 0.2148(5) 0.0646(13) Uani 1 1 d . . .
H28 H 0.4297 0.5842 0.1289 0.078 Uiso 1 1 calc R . .
C15 C 0.44699(13) 1.4129(3) 0.5910(5) 0.0546(11) Uani 1 1 d . . .
H15 H 0.4463 1.4848 0.5364 0.065 Uiso 1 1 calc R . .
C26 C 0.35953(15) 0.5204(4) 0.3853(6) 0.0687(14) Uani 1 1 d . . .
H26 H 0.3392 0.4603 0.4135 0.082 Uiso 1 1 calc R . .
C25 C 0.36625(12) 0.6252(3) 0.4724(4) 0.0512(11) Uani 1 1 d . . .
H25 H 0.3503 0.6348 0.5586 0.061 Uiso 1 1 calc R . .
C8 C 0.59985(12) 1.0509(4) 0.5134(5) 0.0574(11) Uani 1 1 d . . .
H8 H 0.6306 1.0631 0.5063 0.069 Uiso 1 1 calc R . .
C23 C 0.24570(13) 0.7495(4) 0.4421(5) 0.0597(11) Uani 1 1 d . . .
H23 H 0.2683 0.7220 0.5035 0.072 Uiso 1 1 calc R . .
C1 C 0.38238(12) 1.0580(3) 0.5110(4) 0.0429(9) Uani 1 1 d . . .
C22 C 0.20466(14) 0.6905(4) 0.4437(5) 0.0719(13) Uani 1 1 d . . .
H22 H 0.2000 0.6229 0.5037 0.086 Uiso 1 1 calc R . .
O1 O 0.35455(8) 1.1360(2) 0.5281(4) 0.0658(8) Uani 1 1 d . . .
O3 O 0.68420(10) 0.2141(3) 0.2480(3) 0.0921(10) Uani 1 1 d . . .
C31 C 0.6957(2) 0.3162(5) 0.5042(5) 0.126(2) Uani 1 1 d . . .
H31A H 0.7170 0.3660 0.5553 0.189 Uiso 0.308(5) 1 calc PR A 1
H31B H 0.6920 0.2397 0.5546 0.189 Uiso 0.308(5) 1 calc PR A 1
H31C H 0.6675 0.3582 0.4996 0.189 Uiso 0.308(5) 1 calc PR A 1
H31D H 0.7123 0.3073 0.5932 0.189 Uiso 0.692(5) 1 calc PR A 2
H31E H 0.6642 0.3122 0.5247 0.189 Uiso 0.692(5) 1 calc PR A 2
H31F H 0.7026 0.3939 0.4605 0.189 Uiso 0.692(5) 1 calc PR A 2
C30 C 0.76520(18) 0.2352(7) 0.3548(9) 0.185(3) Uani 1 1 d . . .
H30A H 0.7822 0.2962 0.4059 0.278 Uiso 0.308(5) 1 calc PR A 1
H30B H 0.7798 0.2159 0.2644 0.278 Uiso 0.308(5) 1 calc PR A 1
H30C H 0.7631 0.1624 0.4134 0.278 Uiso 0.308(5) 1 calc PR A 1
H30D H 0.7818 0.2234 0.4433 0.278 Uiso 0.692(5) 1 calc PR A 2
H30E H 0.7671 0.3196 0.3256 0.278 Uiso 0.692(5) 1 calc PR A 2
H30F H 0.7775 0.1840 0.2796 0.278 Uiso 0.692(5) 1 calc PR A 2

loop_
_atom_site_aniso_label
_atom_site_aniso_U_11
_atom_site_aniso_U_22
_atom_site_aniso_U_33
_atom_site_aniso_U_23
_atom_site_aniso_U_13
_atom_site_aniso_U_12
S1 0.087(3) 0.056(3) 0.064(3) 0.013(3) 0.004(2) -0.007(2)
S1' 0.0906(14) 0.0747(18) 0.0673(14) 0.0035(13) 0.0014(12) -0.0163(12)
Cl1 0.1200(11) 0.0549(6) 0.1347(12) -0.0418(8) -0.0210(11) -0.0096(8)
Cl2 0.1660(15) 0.0680(8) 0.1162(12) -0.0437(8) -0.0324(12) -0.0180(9)
N1 0.0284(15) 0.0571(19) 0.0377(18) 0.0036(16) 0.0004(15) -0.0061(14)
N3 0.0293(16) 0.0352(16) 0.0449(19) -0.0074(14) 0.0007(15) 0.0004(13)
N2 0.0290(15) 0.0338(15) 0.051(2) -0.0028(16) 0.0005(15) 0.0026(13)
C6 0.041(2) 0.0400(19) 0.041(2) -0.0012(18) 0.0045(17) -0.0020(18)
C5 0.0285(18) 0.0357(18) 0.033(2) -0.0085(18) -0.0067(18) 0.0011(16)
C11 0.033(2) 0.034(2) 0.041(2) -0.0060(19) -0.0048(18) 0.0013(17)
C4 0.0296(18) 0.0380(19) 0.026(2) 0.0013(17) 0.0043(17) 0.0040(16)
C2 0.0321(19) 0.041(2) 0.041(2) -0.0022(18) -0.0003(18) -0.0012(17)
C3 0.0359(19) 0.034(2) 0.047(2) -0.0017(18) -0.0058(19) -0.0017(16)
C10 0.035(2) 0.040(2) 0.042(2) 0.0014(18) -0.0031(19) 0.0032(16)
C24 0.038(2) 0.037(2) 0.048(3) -0.0004(19) -0.005(2) 0.0009(17)
C9 0.048(2) 0.046(2) 0.061(3) -0.003(2) 0.004(2) -0.0077(19)
C18 0.036(2) 0.049(2) 0.043(3) -0.0101(19) -0.0096(19) 0.0044(18)
O2 0.0461(18) 0.096(2) 0.0518(19) 0.0164(16) -0.0072(15) -0.0091(15)
C19 0.059(3) 0.067(3) 0.061(3) -0.011(2) -0.007(2) -0.005(2)
C17 0.038(2) 0.047(2) 0.051(3) -0.005(2) 0.004(2) 0.0058(18)
C27 0.081(3) 0.046(3) 0.069(4) -0.016(3) -0.031(3) -0.001(3)
C12 0.049(2) 0.043(2) 0.047(3) -0.001(2) -0.008(2) 0.0036(19)
C16 0.056(2) 0.041(2) 0.045(2) 0.003(2) -0.007(2) 0.0047(19)
C7 0.034(2) 0.056(2) 0.056(3) -0.004(2) -0.0153(19) 0.0109(19)
C13 0.063(3) 0.059(3) 0.052(3) -0.016(3) -0.009(2) -0.001(2)
C14 0.054(3) 0.040(2) 0.079(3) -0.016(2) -0.009(2) 0.001(2)
C21 0.059(3) 0.095(4) 0.071(4) -0.012(3) -0.009(3) -0.031(3)
C20 0.035(2) 0.109(4) 0.067(4) -0.008(3) -0.021(2) -0.007(3)
C29 0.057(3) 0.045(2) 0.062(3) -0.005(2) 0.002(2) -0.005(2)
C28 0.090(4) 0.057(3) 0.048(3) -0.011(2) -0.013(3) 0.003(3)
C15 0.060(3) 0.038(2) 0.066(3) 0.003(2) -0.005(2) 0.004(2)
C26 0.069(3) 0.048(3) 0.090(4) 0.000(3) -0.025(3) -0.023(2)
C25 0.046(2) 0.044(2) 0.064(3) -0.001(2) 0.001(2) -0.0100(19)
C8 0.030(2) 0.066(3) 0.077(3) -0.023(3) -0.008(2) -0.005(2)
C23 0.043(2) 0.069(3) 0.066(3) 0.002(2) -0.012(2) -0.010(2)
C1 0.041(2) 0.042(2) 0.046(2) -0.003(2) -0.011(2) 0.0034(18)
C22 0.057(3) 0.087(3) 0.072(3) 0.000(3) -0.001(3) -0.026(3)
O1 0.0332(14) 0.0585(15) 0.106(2) -0.0299(18) -0.0004(16) 0.0139(13)
O3 0.062(2) 0.153(3) 0.062(2) -0.018(2) -0.0162(18) -0.004(2)
C31 0.162(6) 0.125(4) 0.092(5) -0.022(4) -0.007(5) -0.003(4)
C30 0.090(5) 0.303(10) 0.163(8) -0.022(6) -0.062(6) 0.013(5)

loop_
_atom_type_symbol
_atom_type_description
_atom_type_scat_dispersion_real
_atom_type_scat_dispersion_imag
_atom_type_scat_source
C C 0.0033 0.0016 'International Tables Vol C Tables 4.2.6.8 and 6.1.1.4'
H H 0.0000 0.0000 'International Tables Vol C Tables 4.2.6.8 and 6.1.1.4'
N N 0.0061 0.0033 'International Tables Vol C Tables 4.2.6.8 and 6.1.1.4'
O O 0.0106 0.0060 'International Tables Vol C Tables 4.2.6.8 and 6.1.1.4'
Cl Cl 0.1484 0.1585 'International Tables Vol C Tables 4.2.6.8 and 6.1.1.4'
S S 0.1246 0.1234 'International Tables Vol C Tables 4.2.6.8 and 6.1.1.4'

loop_
_geom_angle_atom_site_label_1
_geom_angle_atom_site_label_2
_geom_angle_atom_site_label_3
_geom_angle
O3 S1 C30 120.2(4)
O3 S1 C31 109.2(4)
C30 S1 C31 101.1(4)
O3 S1' C30 110.5(3)
O3 S1' C31 107.6(3)
C30 S1' C31 98.8(3)
C17 N1 C2 121.5(3)
C17 N1 H1 119.2
C2 N1 H1 119.2
C1 N3 C4 120.8(3)
C1 N3 C11 118.4(3)
C4 N3 C11 120.3(3)
C4 N2 C3 119.3(3)
C7 C6 C5 120.6(3)
C7 C6 H6 119.7
C5 C6 H6 119.7
C10 C5 C6 118.9(3)
C10 C5 C4 123.5(3)
C6 C5 C4 117.3(3)
C12 C11 C16 121.3(3)
C12 C11 N3 119.5(3)
C16 C11 N3 119.0(3)
N2 C4 N3 124.5(3)
N2 C4 C5 117.7(3)
N3 C4 C5 117.7(3)
N1 C2 C1 112.5(3)
N1 C2 C3 110.9(3)
C1 C2 C3 111.2(3)
N1 C2 H2 107.3
C1 C2 H2 107.3
C3 C2 H2 107.3
N2 C3 C24 110.3(3)
N2 C3 C2 111.8(2)
C24 C3 C2 108.9(3)
N2 C3 H3 108.6
C24 C3 H3 108.6
C2 C3 H3 108.6
C5 C10 C9 120.6(3)
C5 C10 H10 119.7
C9 C10 H10 119.7
C29 C24 C25 118.4(3)
C29 C24 C3 120.4(3)
C25 C24 C3 121.0(3)
C8 C9 C10 120.1(3)
C8 C9 H9 119.9
C10 C9 H9 119.9
C23 C18 C19 117.7(4)
C23 C18 C17 123.7(3)
C19 C18 C17 118.5(4)
C18 C19 C20 120.5(4)
C18 C19 H19 119.7
C20 C19 H19 119.7
O2 C17 N1 121.8(3)
O2 C17 C18 121.9(4)
N1 C17 C18 116.2(3)
C26 C27 C28 122.4(4)
C26 C27 Cl2 119.1(4)
C28 C27 Cl2 118.4(4)
C11 C12 C13 120.0(4)
C11 C12 H12 120.0
C13 C12 H12 120.0
C11 C16 C15 118.4(4)
C11 C16 H16 120.8
C15 C16 H16 120.8
C6 C7 C8 120.1(3)
C6 C7 H7 120.0
C8 C7 H7 120.0
C14 C13 C12 118.2(4)
C14 C13 H13 120.9
C12 C13 H13 120.9
C15 C14 C13 122.3(4)
C15 C14 Cl1 118.5(4)
C13 C14 Cl1 119.2(4)
C20 C21 C22 120.8(4)
C20 C21 H21 119.6
C22 C21 H21 119.6
C21 C20 C19 120.0(4)
C21 C20 H20 120.0
C19 C20 H20 120.0
C24 C29 C28 122.2(4)
C24 C29 H29 118.9
C28 C29 H29 118.9
C29 C28 C27 117.9(4)
C29 C28 H28 121.0
C27 C28 H28 121.0
C14 C15 C16 119.6(4)
C14 C15 H15 120.2
C16 C15 H15 120.2
C27 C26 C25 119.2(4)
C27 C26 H26 120.4
C25 C26 H26 120.4
C24 C25 C26 119.8(4)
C24 C25 H25 120.1
C26 C25 H25 120.1
C9 C8 C7 119.7(3)
C9 C8 H8 120.2
C7 C8 H8 120.2
C18 C23 C22 121.6(4)
C18 C23 H23 119.2
C22 C23 H23 119.2
O1 C1 N3 121.8(3)
O1 C1 C2 123.7(3)
N3 C1 C2 114.5(3)
C21 C22 C23 119.2(4)
C21 C22 H22 120.4
C23 C22 H22 120.4
S1 O3 S1' 46.6(2)
S1' C31 H31A 124.0
S1 C31 H31A 109.5
S1' C31 H31B 72.1
S1 C31 H31B 109.5
H31A C31 H31B 109.5
S1' C31 H31C 122.8
S1 C31 H31C 109.5
H31A C31 H31C 109.5
H31B C31 H31C 109.5
S1' C31 H31D 109.5
S1 C31 H31D 127.0
H31A C31 H31D 45.5
H31B C31 H31D 64.0
H31C C31 H31D 122.5
S1' C31 H31E 109.5
S1 C31 H31E 119.8
H31A C31 H31E 125.5
H31B C31 H31E 75.6
H31D C31 H31E 109.5
S1' C31 H31F 109.5
S1 C31 H31F 72.3
H31A C31 H31F 64.0
H31B C31 H31F 173.2
H31D C31 H31F 109.5
H31E C31 H31F 109.5
S1 C30 H30A 109.5
S1' C30 H30A 127.1
S1 C30 H30B 109.5
S1' C30 H30B 120.8
H30A C30 H30B 109.5
S1 C30 H30C 109.5
S1' C30 H30C 69.5
H30A C30 H30C 109.5
H30B C30 H30C 109.5
S1 C30 H30D 132.6
S1' C30 H30D 109.5
H30A C30 H30D 53.5
H30B C30 H30D 117.9
H30C C30 H30D 56.6
S1 C30 H30E 70.5
S1' C30 H30E 109.5
H30A C30 H30E 56.0
H30B C30 H30E 86.7
H30C C30 H30E 162.1
H30D C30 H30E 109.5
S1 C30 H30F 115.0
S1' C30 H30F 109.5
H30A C30 H30F 123.4
H30C C30 H30F 87.0
H30D C30 H30F 109.5
H30E C30 H30F 109.5

loop_
_geom_bond_atom_site_label_1
_geom_bond_atom_site_label_2
_geom_bond_distance
S1 O3 1.407(5)
S1 C30 1.615(7)
S1 C31 1.801(6)
S1' O3 1.477(3)
S1' C30 1.710(6)
S1' C31 1.768(5)
Cl1 C14 1.749(4)
Cl2 C27 1.754(4)
N1 C17 1.357(4)
N1 C2 1.445(4)
N1 H1 0.8600
N3 C1 1.391(4)
N3 C4 1.436(4)
N3 C11 1.455(4)
N2 C4 1.264(3)
N2 C3 1.457(4)
C6 C7 1.371(4)
C6 C5 1.403(4)
C6 H6 0.9300
C5 C10 1.372(4)
C5 C4 1.498(4)
C11 C12 1.366(4)
C11 C16 1.381(4)
C2 C1 1.518(4)
C2 C3 1.551(4)
C2 H2 0.9800
C3 C24 1.513(4)
C3 H3 0.9800
C10 C9 1.392(5)
C10 H10 0.9300
C24 C29 1.377(5)
C24 C25 1.394(5)
C9 C8 1.375(5)
C9 H9 0.9300
C18 C23 1.379(5)
C18 C19 1.392(5)
C18 C17 1.489(5)
O2 C17 1.220(4)
C19 C20 1.400(5)
C19 H19 0.9300
C27 C26 1.349(6)
C27 C28 1.380(6)
C12 C13 1.398(5)
C12 H12 0.9300
C16 C15 1.399(4)
C16 H16 0.9300
C7 C8 1.392(5)
C7 H7 0.9300
C13 C14 1.373(5)
C13 H13 0.9300
C14 C15 1.357(5)
C21 C20 1.349(6)
C21 C22 1.378(6)
C21 H21 0.9300
C20 H20 0.9300
C29 C28 1.379(5)
C29 H29 0.9300
C28 H28 0.9300
C15 H15 0.9300
C26 C25 1.408(5)
C26 H26 0.9300
C25 H25 0.9300
C8 H8 0.9300
C23 C22 1.384(5)
C23 H23 0.9300
C1 O1 1.200(4)
C22 H22 0.9300
C31 H31A 0.9600
C31 H31B 0.9600
C31 H31C 0.9600
C31 H31D 0.9600
C31 H31E 0.9600
C31 H31F 0.9600
C30 H30A 0.9600
C30 H30B 0.9600
C30 H30C 0.9600
C30 H30D 0.9600
C30 H30E 0.9600
C30 H30F 0.9600

loop_
_geom_torsion_atom_site_label_1
_geom_torsion_atom_site_label_2
_geom_torsion_atom_site_label_3
_geom_torsion_atom_site_label_4
_geom_torsion
C7 C6 C5 C10 0.0(6)
C7 C6 C5 C4 173.8(3)
C1 N3 C11 C12 108.9(4)
C4 N3 C11 C12 -62.4(4)
C1 N3 C11 C16 -66.3(4)
C4 N3 C11 C16 122.4(3)
C3 N2 C4 N3 -2.3(5)
C3 N2 C4 C5 -177.9(3)
C1 N3 C4 N2 -11.5(5)
C11 N3 C4 N2 159.6(3)
C1 N3 C4 C5 164.2(3)
C11 N3 C4 C5 -24.7(5)
C10 C5 C4 N2 134.1(4)
C6 C5 C4 N2 -39.4(5)
C10 C5 C4 N3 -41.8(5)
C6 C5 C4 N3 144.7(3)
C17 N1 C2 C1 102.7(4)
C17 N1 C2 C3 -132.0(3)
C4 N2 C3 C24 153.7(3)
C4 N2 C3 C2 32.4(5)
N1 C2 C3 N2 -174.7(3)
C1 C2 C3 N2 -48.7(4)
N1 C2 C3 C24 63.2(4)
C1 C2 C3 C24 -170.8(3)
C6 C5 C10 C9 1.2(6)
C4 C5 C10 C9 -172.2(3)
N2 C3 C24 C29 -42.6(5)
C2 C3 C24 C29 80.5(4)
N2 C3 C24 C25 142.1(3)
C2 C3 C24 C25 -94.8(4)
C5 C10 C9 C8 -1.4(6)
C23 C18 C19 C20 -0.7(6)
C17 C18 C19 C20 176.7(4)
C2 N1 C17 O2 -9.7(5)
C2 N1 C17 C18 167.5(3)
C23 C18 C17 O2 150.5(4)
C19 C18 C17 O2 -26.8(5)
C23 C18 C17 N1 -26.7(5)
C19 C18 C17 N1 156.0(3)
C16 C11 C12 C13 -3.1(5)
N3 C11 C12 C13 -178.2(3)
C12 C11 C16 C15 4.2(5)
N3 C11 C16 C15 179.4(3)
C5 C6 C7 C8 -1.0(6)
C11 C12 C13 C14 2.0(5)
C12 C13 C14 C15 -2.3(6)
C12 C13 C14 Cl1 179.5(3)
C22 C21 C20 C19 1.8(7)
C18 C19 C20 C21 -1.3(7)
C25 C24 C29 C28 -0.6(6)
C3 C24 C29 C28 -176.1(3)
C24 C29 C28 C27 0.9(6)
C26 C27 C28 C29 -0.8(6)
Cl2 C27 C28 C29 179.4(3)
C13 C14 C15 C16 3.6(6)
Cl1 C14 C15 C16 -178.3(3)
C11 C16 C15 C14 -4.4(5)
C28 C27 C26 C25 0.4(7)
Cl2 C27 C26 C25 -179.8(3)
C29 C24 C25 C26 0.2(5)
C3 C24 C25 C26 175.6(4)
C27 C26 C25 C24 -0.1(6)
C10 C9 C8 C7 0.4(6)
C6 C7 C8 C9 0.9(6)
C19 C18 C23 C22 2.2(6)
C17 C18 C23 C22 -175.1(4)
C4 N3 C1 O1 174.7(4)
C11 N3 C1 O1 3.5(5)
C4 N3 C1 C2 -8.3(5)
C11 N3 C1 C2 -179.5(3)
N1 C2 C1 O1 -21.2(5)
C3 C2 C1 O1 -146.3(4)
N1 C2 C1 N3 161.8(3)
C3 C2 C1 N3 36.7(4)
C20 C21 C22 C23 -0.4(7)
C18 C23 C22 C21 -1.7(7)
C30 S1 O3 S1' 57.1(5)
C31 S1 O3 S1' -58.9(3)
C30 S1' O3 S1 -47.0(4)
C31 S1' O3 S1 59.8(3)
O3 S1' C31 S1 -54.0(3)
C30 S1' C31 S1 60.9(4)
O3 S1 C31 S1' 59.0(3)
C30 S1 C31 S1' -68.7(4)
O3 S1 C30 S1' -55.0(4)
C31 S1 C30 S1' 65.1(3)
O3 S1' C30 S1 46.0(3)
C31 S1' C30 S1 -66.6(3)
